data_2000993
loop_
_publ_author_name
'Blackburn, A. C.'
'Gallucci, J. C.'
'Gerkin, R. E.'
'Reppart, W. J.'

_publ_section_title
;
 Structure of sodium perbromate monohydrate
;
_journal_issue 3
_journal_name_full 'Acta Crystallographica Section C'
_journal_page_first 419
_journal_page_last 424
_journal_paper_doi 10.1107/S0108270191010818
_journal_volume 48
_journal_year 1992
_chemical_formula_moiety 'Na1 Br1 O4, H2 O1'
_chemical_formula_sum 'Br H2 Na O5'
_chemical_formula_weight 184.90
_symmetry_cell_setting monoclinic
_symmetry_space_group_name_Hall '-C 2yc'
_symmetry_space_group_name_H-M 'C 1 2/c 1'
_cell_angle_alpha 90
_cell_angle_beta 111.193(10)
_cell_angle_gamma 90
_cell_formula_units_Z 8
_cell_length_a 15.7575(19)
_cell_length_b 5.7373(15)
_cell_length_c 11.3390(19)
_cell_volume 955.8(3)
_diffrn_radiation_type Mo
_diffrn_radiation_wavelength 0.71073
_exptl_absorpt_coefficient_mu 8.5157
_exptl_crystal_density_diffrn 2.570
_exptl_crystal_F_000 704
_cod_data_source_file cr0334.cif
_cod_data_source_block cr0334a
_cod_original_formula_sum 'H2 Br1 Na1 O5'
_cod_database_code 2000993

loop_
_atom_site_label
_atom_site_fract_x
_atom_site_fract_y
_atom_site_fract_z
Br .12735(3) -.03816(7) .19885(4)
Na(1) .25 .25 .50
Na(2) .0 .4505(5) .25
O(1) .1650(3) -.0303(6) .3508(3)
O(2) .2103(3) -.0248(7) .1497(4)
O(3) .0618(3) .1806(7) .1443(4)
O(4) .0734(2) -.2779(6) .1538(3)
O(5) .3754(3) .0112(9) .0513(4)
H(1) .392(4) .008(11) -.001(7)
H(2) .362(5) .122(14) .042(7)

loop_
_geom_bond_atom_site_label_1
_geom_bond_atom_site_label_2
_geom_bond_distance
Na(1) O(1) 2.367(3)
Na(2) O(3) 2.372(4)
O(5) H(1) 0.73(6)
O(5) H(2) 0.67(8)
Br O(1) 1.607(3)
Br O(2) 1.598(3)
Br O(3) 1.601(4)
Br O(4) 1.600(3)
